data_7006096
loop_
_publ_author_name
'Cuevas, Alicia'
'Kremer, Carlos'
'Suescun, Leopoldo'
'Russi, Silvia'
'Mombr\'u, Alvaro W.'
'Lloret, Francesc'
'Julve, Miguel'
'Faus, Juan'

_publ_section_title
;
 Synthesis, crystal structure and magnetic properties of novel
 heterobimetallic malonate-bridged MIIReIV complexes (M = Mn, Fe, Co
 and Ni)
;
_journal_issue 45
_journal_name_full 'Dalton Transactions'
_journal_page_first 5305
_journal_paper_doi 10.1039/b708927a
_journal_year 2007
_chemical_formula_moiety 'C31 H26 Cl4 Fe N4 O4 Re, C2 H3 N'
_chemical_formula_sum 'C33 H29 Cl4 Fe N5 O4 Re'
_chemical_formula_weight 943.46
_chemical_name_systematic
;
?
;
_space_group_IT_number 2
_symmetry_cell_setting triclinic
_symmetry_space_group_name_Hall '-P 1'
_symmetry_space_group_name_H-M 'P -1'
_atom_sites_solution_hydrogens geom
_atom_sites_solution_primary direct
_atom_sites_solution_secondary difmap
_audit_creation_date 2004-06-25T19:54:55-00:00
_audit_creation_method 'WinGX routine CIF_UPDATE'
_cell_angle_alpha 82.143(9)
_cell_angle_beta 62.813(7)
_cell_angle_gamma 69.561(9)
_cell_formula_units_Z 2
_cell_length_a 12.4923(14)
_cell_length_b 12.6021(12)
_cell_length_c 13.5093(13)
_cell_measurement_reflns_used 25
_cell_measurement_temperature 293(2)
_cell_measurement_theta_max 19.95
_cell_measurement_theta_min 18.77
_cell_volume 1772.0(3)
_computing_cell_refinement 'MSC/AFC Diffractometer Software, 1993'
_computing_data_collection 'MSC/AFC Diffractometer Software, 1993'
_computing_data_reduction 'MSC/AFC Diffractometer Software, 1993'
_computing_molecular_graphics 'Ortep-3 for Windows (Farrugia, 1997)'
_computing_publication_material 'WinGX publication routines (Farrugia, 1999)'
_computing_structure_refinement 'SHELXL-97 (Sheldrick, 1997)'
_computing_structure_solution 'SHELXS-97 (Sheldrick, 1990)'
_diffrn_ambient_temperature 293(2)
_diffrn_measured_fraction_theta_full 0.999
_diffrn_measured_fraction_theta_max 0.999
_diffrn_measurement_device_type 'Rigaku AFC-7S'
_diffrn_measurement_method \q/2\q
_diffrn_radiation_monochromator graphite
_diffrn_radiation_type MoK\a
_diffrn_radiation_wavelength 0.71069
_diffrn_reflns_av_R_equivalents 0.0255
_diffrn_reflns_av_unetI/netI 0.0431
_diffrn_reflns_limit_h_max 15
_diffrn_reflns_limit_h_min -16
_diffrn_reflns_limit_k_max 1
_diffrn_reflns_limit_k_min -16
_diffrn_reflns_limit_l_max 17
_diffrn_reflns_limit_l_min -17
_diffrn_reflns_number 9232
_diffrn_reflns_theta_full 27.47
_diffrn_reflns_theta_max 27.47
_diffrn_reflns_theta_min 2.13
_diffrn_standards_decay_% 1
_diffrn_standards_interval_count 150
_diffrn_standards_number 3
_exptl_absorpt_coefficient_mu 4.168
_exptl_absorpt_correction_T_max 0.8852
_exptl_absorpt_correction_T_min 0.4222
_exptl_absorpt_correction_type psi-scan
_exptl_absorpt_process_details 'MSC/AFC Diffractometer Software, 1993'
_exptl_crystal_colour green
_exptl_crystal_density_diffrn 1.768
_exptl_crystal_density_method 'not measured'
_exptl_crystal_description prismatic
_exptl_crystal_F_000 926
_exptl_crystal_size_max 0.25
_exptl_crystal_size_mid 0.1
_exptl_crystal_size_min 0.03
_refine_diff_density_max 0.728
_refine_diff_density_min -1.452
_refine_diff_density_rms 0.093
_refine_ls_extinction_method none
_refine_ls_goodness_of_fit_ref 1.081
_refine_ls_hydrogen_treatment constr
_refine_ls_matrix_type full
_refine_ls_number_parameters 431
_refine_ls_number_reflns 8117
_refine_ls_number_restraints 6
_refine_ls_restrained_S_all 1.081
_refine_ls_R_factor_all 0.04
_refine_ls_R_factor_gt 0.0285
_refine_ls_shift/su_max 0.004
_refine_ls_shift/su_mean 0
_refine_ls_structure_factor_coef Fsqd
_refine_ls_weighting_details 'calc w=1/[\s^2^(Fo^2^)+(0.0265P)^2^+1.0365P] where P=(Fo^2^+2Fc^2^)/3'
_refine_ls_weighting_scheme calc
_refine_ls_wR_factor_gt 0.0739
_refine_ls_wR_factor_ref 0.0779
_reflns_number_gt 6932
_reflns_number_total 8117
_reflns_threshold_expression >2sigma(I)
_cod_data_source_file b708927a.txt
_cod_data_source_block cmp2
_cod_original_sg_symbol_H-M P-1
_cod_database_code 7006096

loop_
_symmetry_equiv_pos_as_xyz
'x, y, z'
'-x, -y, -z'

loop_
_atom_site_label
_atom_site_type_symbol
_atom_site_fract_x
_atom_site_fract_y
_atom_site_fract_z
_atom_site_U_iso_or_equiv
_atom_site_adp_type
_atom_site_occupancy
_atom_site_symmetry_multiplicity
_atom_site_calc_flag
_atom_site_refinement_flags
_atom_site_disorder_assembly
_atom_site_disorder_group
Re1 Re 1.098437(13) 0.771660(12) 0.709243(11) 0.03758(5) Uani 1 1 d . . .
Cl1 Cl 1.30505(10) 0.73026(10) 0.68770(10) 0.0559(2) Uani 1 1 d . . .
Cl2 Cl 1.12236(12) 0.57909(9) 0.70727(10) 0.0599(3) Uani 1 1 d . . .
Cl3 Cl 1.00812(12) 0.78017(12) 0.90459(9) 0.0646(3) Uani 1 1 d . . .
Cl4 Cl 1.16069(11) 0.78432(10) 0.51728(8) 0.0553(2) Uani 1 1 d . . .
O1 O 0.9147(3) 0.8140(2) 0.7297(2) 0.0449(6) Uani 1 1 d . . .
O2 O 1.0717(3) 0.9383(2) 0.7122(2) 0.0472(6) Uani 1 1 d . . .
C1 C 0.8246(4) 0.9065(3) 0.7674(3) 0.0449(8) Uani 1 1 d . . .
C2 C 0.8405(14) 1.0020(12) 0.8099(10) 0.052(3) Uani 0.5 1 d PU . .
H2A H 0.8217 0.9888 0.8876 0.062 Uiso 0.5 1 calc PR . .
H2B H 0.7759 1.0713 0.8072 0.062 Uiso 0.5 1 calc PR . .
C2' C 0.8466(15) 1.0198(12) 0.7562(14) 0.069(4) Uani 0.5 1 d PU . .
H2C H 0.7762 1.0684 0.8182 0.083 Uiso 0.5 1 calc PR . .
H2D H 0.8414 1.0537 0.6889 0.083 Uiso 0.5 1 calc PR . .
C3 C 0.9690(4) 1.0237(3) 0.7520(3) 0.0446(8) Uani 1 1 d . . .
O3 O 0.7129(3) 0.9141(2) 0.7916(2) 0.0494(6) Uani 1 1 d . . .
O4 O 0.9689(3) 1.1169(3) 0.7642(3) 0.0688(9) Uani 1 1 d . . .
Fe1 Fe 0.65658(4) 0.78759(4) 0.77364(4) 0.03401(11) Uani 1 1 d . . .
N11 N 0.7537(3) 0.6199(2) 0.7057(3) 0.0383(6) Uani 1 1 d . . .
N12 N 0.7063(3) 0.6997(3) 0.9046(3) 0.0426(7) Uani 1 1 d . . .
C11 C 0.7678(4) 0.5783(3) 0.6128(3) 0.0494(9) Uani 1 1 d . . .
C12 C 0.8417(5) 0.4669(4) 0.5752(4) 0.0654(12) Uani 1 1 d . . .
H12 H 0.8501 0.4404 0.5102 0.078 Uiso 1 1 calc . . .
C13 C 0.9013(5) 0.3973(4) 0.6338(5) 0.0670(13) Uani 1 1 d . . .
H13 H 0.9503 0.3228 0.609 0.08 Uiso 1 1 calc . . .
C14 C 0.8893(4) 0.4372(3) 0.7310(4) 0.0525(10) Uani 1 1 d . . .
C15 C 0.9482(5) 0.3675(4) 0.7970(5) 0.0683(14) Uani 1 1 d . . .
H15 H 1.0008 0.2935 0.7733 0.082 Uiso 1 1 calc . . .
C16 C 0.9284(5) 0.4077(4) 0.8922(5) 0.0715(15) Uani 1 1 d . . .
H16 H 0.9693 0.3614 0.9329 0.086 Uiso 1 1 calc . . .
C17 C 0.8460(4) 0.5200(4) 0.9338(4) 0.0566(11) Uani 1 1 d . . .
C18 C 0.8161(6) 0.5635(5) 1.0369(4) 0.0731(15) Uani 1 1 d . . .
H18 H 0.8524 0.5196 1.0818 0.088 Uiso 1 1 calc . . .
C19 C 0.7344(5) 0.6691(5) 1.0703(4) 0.0685(14) Uani 1 1 d . . .
H19 H 0.7148 0.6975 1.1387 0.082 Uiso 1 1 calc . . .
C110 C 0.6776(5) 0.7382(4) 1.0034(3) 0.0559(11) Uani 1 1 d . . .
C111 C 0.7878(4) 0.5925(3) 0.8700(3) 0.0423(8) Uani 1 1 d . . .
C112 C 0.8127(3) 0.5493(3) 0.7655(3) 0.0396(8) Uani 1 1 d . . .
C113 C 0.6958(6) 0.6524(4) 0.5509(4) 0.0712(14) Uani 1 1 d . . .
H11A H 0.6498 0.7262 0.5864 0.107 Uiso 1 1 calc R . .
H11B H 0.6371 0.6192 0.5513 0.107 Uiso 1 1 calc R . .
H11C H 0.7546 0.6591 0.4754 0.107 Uiso 1 1 calc R . .
C114 C 0.5833(6) 0.8532(5) 1.0428(4) 0.0808(16) Uani 1 1 d . . .
H11D H 0.5546 0.8866 0.9874 0.121 Uiso 1 1 calc R . .
H11E H 0.6226 0.8998 1.0557 0.121 Uiso 1 1 calc R . .
H11F H 0.5121 0.8474 1.1109 0.121 Uiso 1 1 calc R . .
N21 N 0.4574(3) 0.8216(3) 0.8341(2) 0.0408(7) Uani 1 1 d . . .
N22 N 0.6127(3) 0.9086(2) 0.6537(2) 0.0366(6) Uani 1 1 d . . .
C21 C 0.3810(4) 0.7716(4) 0.9153(3) 0.0521(10) Uani 1 1 d . . .
C22 C 0.2485(5) 0.8252(5) 0.9652(4) 0.0710(14) Uani 1 1 d . . .
H22 H 0.1965 0.7905 1.0231 0.085 Uiso 1 1 calc . . .
C23 C 0.1960(4) 0.9263(6) 0.9303(5) 0.0760(16) Uani 1 1 d . . .
H23 H 0.1083 0.9614 0.965 0.091 Uiso 1 1 calc . . .
C24 C 0.2717(4) 0.9785(4) 0.8429(4) 0.0548(11) Uani 1 1 d . . .
C25 C 0.2231(4) 1.0839(5) 0.7978(5) 0.0672(14) Uani 1 1 d . . .
H25 H 0.1361 1.1228 0.8306 0.081 Uiso 1 1 calc . . .
C26 C 0.3001(5) 1.1274(4) 0.7097(5) 0.0696(15) Uani 1 1 d . . .
H26 H 0.2657 1.1961 0.6827 0.083 Uiso 1 1 calc . . .
C27 C 0.4349(4) 1.0699(3) 0.6560(4) 0.0492(9) Uani 1 1 d . . .
C28 C 0.5211(5) 1.1082(4) 0.5598(4) 0.0609(12) Uani 1 1 d . . .
H28 H 0.4915 1.1756 0.5284 0.073 Uiso 1 1 calc . . .
C29 C 0.6460(5) 1.0475(4) 0.5134(4) 0.0562(11) Uani 1 1 d . . .
H29 H 0.702 1.0716 0.4485 0.067 Uiso 1 1 calc . . .
C210 C 0.6915(4) 0.9474(3) 0.5634(3) 0.0421(8) Uani 1 1 d . . .
C211 C 0.4858(3) 0.9680(3) 0.6993(3) 0.0380(7) Uani 1 1 d . . .
C212 C 0.4037(3) 0.9218(3) 0.7945(3) 0.0393(8) Uani 1 1 d . . .
C213 C 0.4384(5) 0.6574(5) 0.9520(5) 0.0770(15) Uani 1 1 d . . .
H21A H 0.5293 0.6337 0.9098 0.115 Uiso 1 1 calc R . .
H21B H 0.4063 0.6038 0.9401 0.115 Uiso 1 1 calc R . .
H21C H 0.4165 0.6616 1.0297 0.115 Uiso 1 1 calc R . .
C214 C 0.8300(4) 0.8840(4) 0.5140(4) 0.0599(12) Uani 1 1 d . . .
H21D H 0.8461 0.8187 0.5574 0.09 Uiso 1 1 calc R . .
H21E H 0.8752 0.932 0.5138 0.09 Uiso 1 1 calc R . .
H21F H 0.8582 0.8604 0.4391 0.09 Uiso 1 1 calc R . .
N31 N 0.4197(10) 0.6481(12) 0.2247(8) 0.196(3) Uani 1 1 d . . .
C31 C 0.4561(12) 0.6140(15) 0.2901(10) 0.196(3) Uani 1 1 d . . .
C32 C 0.4902(10) 0.5862(13) 0.3725(9) 0.196(3) Uani 1 1 d . . .
H32A H 0.5594 0.6128 0.3572 0.294 Uiso 1 1 calc R . .
H32B H 0.5167 0.5053 0.3787 0.294 Uiso 1 1 calc R . .
H32C H 0.4192 0.6204 0.441 0.294 Uiso 1 1 calc R . .

loop_
_atom_site_aniso_label
_atom_site_aniso_U_11
_atom_site_aniso_U_22
_atom_site_aniso_U_33
_atom_site_aniso_U_23
_atom_site_aniso_U_13
_atom_site_aniso_U_12
Re1 0.04355(9) 0.03576(8) 0.03643(8) 0.00314(5) -0.01845(6) -0.01594(6)
Cl1 0.0480(5) 0.0566(6) 0.0658(6) 0.0032(5) -0.0302(5) -0.0135(5)
Cl2 0.0767(7) 0.0386(5) 0.0681(7) 0.0066(5) -0.0329(6) -0.0233(5)
Cl3 0.0785(8) 0.0816(8) 0.0380(5) 0.0099(5) -0.0247(5) -0.0353(7)
Cl4 0.0692(6) 0.0619(6) 0.0373(4) 0.0016(4) -0.0210(4) -0.0276(5)
O1 0.0473(14) 0.0403(14) 0.0545(15) -0.0005(12) -0.0252(12) -0.0182(12)
O2 0.0450(14) 0.0428(14) 0.0571(16) -0.0025(12) -0.0187(12) -0.0221(12)
C1 0.051(2) 0.0394(19) 0.052(2) 0.0010(17) -0.0262(18) -0.0183(17)
C2 0.047(5) 0.050(7) 0.067(7) -0.015(6) -0.026(6) -0.017(5)
C2' 0.056(6) 0.036(5) 0.132(14) 0.000(8) -0.055(10) -0.016(4)
C3 0.048(2) 0.043(2) 0.046(2) -0.0020(16) -0.0188(17) -0.0206(17)
O3 0.0452(15) 0.0478(15) 0.0650(17) 0.0040(13) -0.0290(13) -0.0205(13)
O4 0.0573(18) 0.0461(17) 0.098(3) -0.0199(17) -0.0192(17) -0.0235(15)
Fe1 0.0325(2) 0.0305(2) 0.0387(2) 0.00193(19) -0.0169(2) -0.00841(19)
N11 0.0446(16) 0.0320(14) 0.0435(16) 0.0026(12) -0.0246(13) -0.0116(13)
N12 0.0498(18) 0.0455(17) 0.0389(15) 0.0064(13) -0.0234(14) -0.0192(15)
C11 0.061(2) 0.045(2) 0.047(2) -0.0034(17) -0.0263(19) -0.0171(19)
C12 0.078(3) 0.046(2) 0.068(3) -0.016(2) -0.029(3) -0.014(2)
C13 0.068(3) 0.039(2) 0.088(4) -0.015(2) -0.031(3) -0.007(2)
C14 0.050(2) 0.0292(18) 0.083(3) 0.0052(19) -0.034(2) -0.0123(16)
C15 0.067(3) 0.034(2) 0.116(4) 0.018(3) -0.057(3) -0.015(2)
C16 0.081(3) 0.050(3) 0.111(4) 0.042(3) -0.069(3) -0.029(2)
C17 0.067(3) 0.057(2) 0.073(3) 0.032(2) -0.049(2) -0.036(2)
C18 0.088(4) 0.098(4) 0.067(3) 0.038(3) -0.055(3) -0.053(3)
C19 0.086(3) 0.099(4) 0.043(2) 0.013(2) -0.036(2) -0.047(3)
C110 0.071(3) 0.070(3) 0.039(2) 0.0039(19) -0.025(2) -0.036(2)
C111 0.049(2) 0.0417(19) 0.048(2) 0.0162(16) -0.0288(17) -0.0229(17)
C112 0.0400(18) 0.0297(16) 0.053(2) 0.0076(15) -0.0238(16) -0.0135(14)
C113 0.107(4) 0.060(3) 0.065(3) 0.000(2) -0.058(3) -0.020(3)
C114 0.098(4) 0.084(4) 0.051(3) -0.017(3) -0.023(3) -0.025(3)
N21 0.0337(14) 0.0502(18) 0.0392(15) 0.0005(13) -0.0128(12) -0.0187(13)
N22 0.0351(14) 0.0359(15) 0.0402(15) 0.0015(12) -0.0190(12) -0.0100(12)
C21 0.047(2) 0.067(3) 0.046(2) 0.0006(19) -0.0138(17) -0.032(2)
C22 0.049(3) 0.099(4) 0.061(3) -0.010(3) -0.005(2) -0.041(3)
C23 0.032(2) 0.101(4) 0.081(3) -0.024(3) -0.009(2) -0.018(2)
C24 0.0349(19) 0.067(3) 0.062(2) -0.019(2) -0.0221(18) -0.0067(19)
C25 0.042(2) 0.069(3) 0.083(3) -0.022(3) -0.035(2) 0.010(2)
C26 0.069(3) 0.054(3) 0.091(4) -0.014(3) -0.057(3) 0.010(2)
C27 0.055(2) 0.040(2) 0.062(2) -0.0027(18) -0.040(2) -0.0047(17)
C28 0.089(3) 0.045(2) 0.071(3) 0.018(2) -0.057(3) -0.023(2)
C29 0.075(3) 0.055(2) 0.057(2) 0.022(2) -0.039(2) -0.035(2)
C210 0.0446(19) 0.043(2) 0.0431(19) 0.0071(16) -0.0218(16) -0.0179(16)
C211 0.0366(17) 0.0379(18) 0.0447(18) -0.0046(15) -0.0239(15) -0.0076(14)
C212 0.0327(17) 0.0454(19) 0.0460(19) -0.0091(16) -0.0218(15) -0.0095(15)
C213 0.077(3) 0.080(4) 0.076(3) 0.030(3) -0.028(3) -0.047(3)
C214 0.041(2) 0.077(3) 0.050(2) 0.012(2) -0.0112(18) -0.021(2)
N31 0.142(5) 0.324(10) 0.111(5) -0.001(7) -0.031(4) -0.095(6)
C31 0.142(5) 0.324(10) 0.111(5) -0.001(7) -0.031(4) -0.095(6)
C32 0.142(5) 0.324(10) 0.111(5) -0.001(7) -0.031(4) -0.095(6)

loop_
_atom_type_symbol
_atom_type_description
_atom_type_scat_dispersion_real
_atom_type_scat_dispersion_imag
_atom_type_scat_source
C C 0.0033 0.0016 'International Tables Vol C Tables 4.2.6.8 and 6.1.1.4'
H H 0 0 'International Tables Vol C Tables 4.2.6.8 and 6.1.1.4'
N N 0.0061 0.0033 'International Tables Vol C Tables 4.2.6.8 and 6.1.1.4'
O O 0.0106 0.006 'International Tables Vol C Tables 4.2.6.8 and 6.1.1.4'
Cl Cl 0.1484 0.1585 'International Tables Vol C Tables 4.2.6.8 and 6.1.1.4'
Fe Fe 0.3463 0.8444 'International Tables Vol C Tables 4.2.6.8 and 6.1.1.4'
Re Re -1.0185 7.231 'International Tables Vol C Tables 4.2.6.8 and 6.1.1.4'

loop_
_geom_angle_atom_site_label_1
_geom_angle_atom_site_label_2
_geom_angle_atom_site_label_3
_geom_angle
_geom_angle_site_symmetry_1
_geom_angle_site_symmetry_3
_geom_angle_publ_flag
O2 Re1 O1 87.91(11) . . ?
O2 Re1 Cl1 90.12(8) . . ?
O1 Re1 Cl1 177.98(7) . . ?
O2 Re1 Cl2 178.09(8) . . ?
O1 Re1 Cl2 90.19(8) . . ?
Cl1 Re1 Cl2 91.78(4) . . ?
O2 Re1 Cl4 87.70(9) . . ?
O1 Re1 Cl4 87.22(8) . . ?
Cl1 Re1 Cl4 93.17(4) . . ?
Cl2 Re1 Cl4 92.42(4) . . ?
O2 Re1 Cl3 87.54(9) . . ?
O1 Re1 Cl3 85.64(8) . . ?
Cl1 Re1 Cl3 93.81(4) . . ?
Cl2 Re1 Cl3 92.11(5) . . ?
Cl4 Re1 Cl3 171.55(4) . . ?
C1 O1 Re1 128.0(2) . . ?
C3 O2 Re1 131.0(2) . . ?
O3 C1 O1 120.7(3) . . ?
O3 C1 C2 116.1(6) . . ?
O1 C1 C2 121.7(6) . . ?
O3 C1 C2' 114.4(6) . . ?
O1 C1 C2' 122.8(7) . . ?
C1 C2 C3 119.3(9) . . ?
C1 C2 H2A 107.5 . . ?
C3 C2 H2A 107.5 . . ?
C1 C2 H2B 107.5 . . ?
C3 C2 H2B 107.5 . . ?
H2A C2 H2B 107 . . ?
C1 C2' C3 119.5(9) . . ?
C1 C2' H2C 107.4 . . ?
C3 C2' H2C 107.4 . . ?
C1 C2' H2D 107.4 . . ?
C3 C2' H2D 107.4 . . ?
H2C C2' H2D 107 . . ?
O4 C3 O2 122.8(4) . . ?
O4 C3 C2' 115.2(6) . . ?
O2 C3 C2' 120.1(6) . . ?
O4 C3 C2 117.3(6) . . ?
O2 C3 C2 118.6(6) . . ?
C1 O3 Fe1 125.6(3) . . ?
O3 Fe1 N11 134.23(12) . . ?
O3 Fe1 N21 117.03(12) . . ?
N11 Fe1 N21 108.74(12) . . ?
O3 Fe1 N12 87.89(12) . . ?
N11 Fe1 N12 78.86(12) . . ?
N21 Fe1 N12 106.55(12) . . ?
O3 Fe1 N22 79.20(11) . . ?
N11 Fe1 N22 112.00(11) . . ?
N21 Fe1 N22 77.63(11) . . ?
N12 Fe1 N22 166.86(12) . . ?
C11 N11 C112 118.3(3) . . ?
C11 N11 Fe1 128.7(3) . . ?
C112 N11 Fe1 112.9(2) . . ?
C110 N12 C111 119.2(4) . . ?
C110 N12 Fe1 129.8(3) . . ?
C111 N12 Fe1 110.7(2) . . ?
N11 C11 C12 121.9(4) . . ?
N11 C11 C113 118.8(4) . . ?
C12 C11 C113 119.1(4) . . ?
C13 C12 C11 119.8(4) . . ?
C13 C12 H12 120.1 . . ?
C11 C12 H12 120.1 . . ?
C12 C13 C14 120.2(4) . . ?
C12 C13 H13 119.9 . . ?
C14 C13 H13 119.9 . . ?
C13 C14 C112 117.6(4) . . ?
C13 C14 C15 122.8(4) . . ?
C112 C14 C15 119.6(4) . . ?
C16 C15 C14 120.5(4) . . ?
C16 C15 H15 119.8 . . ?
C14 C15 H15 119.8 . . ?
C15 C16 C17 122.0(4) . . ?
C15 C16 H16 119 . . ?
C17 C16 H16 119 . . ?
C18 C17 C111 116.7(5) . . ?
C18 C17 C16 124.0(4) . . ?
C111 C17 C16 119.3(4) . . ?
C19 C18 C17 119.6(4) . . ?
C19 C18 H18 120.2 . . ?
C17 C18 H18 120.2 . . ?
C18 C19 C110 121.5(4) . . ?
C18 C19 H19 119.3 . . ?
C110 C19 H19 119.3 . . ?
N12 C110 C19 120.1(5) . . ?
N12 C110 C114 118.7(4) . . ?
C19 C110 C114 121.2(4) . . ?
N12 C111 C17 123.0(4) . . ?
N12 C111 C112 118.7(3) . . ?
C17 C111 C112 118.3(4) . . ?
N11 C112 C14 122.2(4) . . ?
N11 C112 C111 117.5(3) . . ?
C14 C112 C111 120.2(4) . . ?
C11 C113 H11A 109.5 . . ?
C11 C113 H11B 109.5 . . ?
H11A C113 H11B 109.5 . . ?
C11 C113 H11C 109.5 . . ?
H11A C113 H11C 109.5 . . ?
H11B C113 H11C 109.5 . . ?
C110 C114 H11D 109.5 . . ?
C110 C114 H11E 109.5 . . ?
H11D C114 H11E 109.5 . . ?
C110 C114 H11F 109.5 . . ?
H11D C114 H11F 109.5 . . ?
H11E C114 H11F 109.5 . . ?
C21 N21 C212 118.8(3) . . ?
C21 N21 Fe1 129.1(3) . . ?
C212 N21 Fe1 111.0(2) . . ?
C210 N22 C211 119.1(3) . . ?
C210 N22 Fe1 128.8(2) . . ?
C211 N22 Fe1 109.7(2) . . ?
N21 C21 C22 120.5(5) . . ?
N21 C21 C213 119.1(4) . . ?
C22 C21 C213 120.4(4) . . ?
C23 C22 C21 120.7(5) . . ?
C23 C22 H22 119.7 . . ?
C21 C22 H22 119.7 . . ?
C22 C23 C24 120.5(4) . . ?
C22 C23 H23 119.7 . . ?
C24 C23 H23 119.7 . . ?
C23 C24 C212 117.1(5) . . ?
C23 C24 C25 124.0(4) . . ?
C212 C24 C25 118.9(4) . . ?
C26 C25 C24 121.4(4) . . ?
C26 C25 H25 119.3 . . ?
C24 C25 H25 119.3 . . ?
C25 C26 C27 121.2(4) . . ?
C25 C26 H26 119.4 . . ?
C27 C26 H26 119.4 . . ?
C211 C27 C28 116.8(4) . . ?
C211 C27 C26 118.8(4) . . ?
C28 C27 C26 124.3(4) . . ?
C29 C28 C27 120.4(4) . . ?
C29 C28 H28 119.8 . . ?
C27 C28 H28 119.8 . . ?
C28 C29 C210 119.8(4) . . ?
C28 C29 H29 120.1 . . ?
C210 C29 H29 120.1 . . ?
N22 C210 C29 121.3(4) . . ?
N22 C210 C214 119.4(3) . . ?
C29 C210 C214 119.3(4) . . ?
N22 C211 C27 122.5(4) . . ?
N22 C211 C212 117.4(3) . . ?
C27 C211 C212 120.1(3) . . ?
N21 C212 C24 122.2(4) . . ?
N21 C212 C211 118.2(3) . . ?
C24 C212 C211 119.6(4) . . ?
C21 C213 H21A 109.5 . . ?
C21 C213 H21B 109.5 . . ?
H21A C213 H21B 109.5 . . ?
C21 C213 H21C 109.5 . . ?
H21A C213 H21C 109.5 . . ?
H21B C213 H21C 109.5 . . ?
C210 C214 H21D 109.5 . . ?
C210 C214 H21E 109.5 . . ?
H21D C214 H21E 109.5 . . ?
C210 C214 H21F 109.5 . . ?
H21D C214 H21F 109.5 . . ?
H21E C214 H21F 109.5 . . ?
N31 C31 C32 173.1(19) . . ?
C31 C32 H32A 109.5 . . ?
C31 C32 H32B 109.5 . . ?
H32A C32 H32B 109.5 . . ?
C31 C32 H32C 109.5 . . ?
H32A C32 H32C 109.5 . . ?
H32B C32 H32C 109.5 . . ?

loop_
_geom_bond_atom_site_label_1
_geom_bond_atom_site_label_2
_geom_bond_distance
_geom_bond_site_symmetry_2
_geom_bond_publ_flag
Re1 O2 2.011(3) . ?
Re1 O1 2.058(3) . ?
Re1 Cl1 2.3310(11) . ?
Re1 Cl2 2.3417(10) . ?
Re1 Cl4 2.3422(10) . ?
Re1 Cl3 2.3497(11) . ?
O1 C1 1.268(5) . ?
O2 C3 1.287(5) . ?
C1 O3 1.249(5) . ?
C1 C2 1.508(14) . ?
C1 C2' 1.521(14) . ?
C2 C3 1.538(15) . ?
C2 H2A 0.97 . ?
C2 H2B 0.97 . ?
C2' C3 1.522(14) . ?
C2' H2C 0.97 . ?
C2' H2D 0.97 . ?
C3 O4 1.208(5) . ?
O3 Fe1 2.035(3) . ?
Fe1 N11 2.122(3) . ?
Fe1 N21 2.129(3) . ?
Fe1 N12 2.175(3) . ?
Fe1 N22 2.192(3) . ?
N11 C11 1.340(5) . ?
N11 C112 1.369(4) . ?
N12 C110 1.328(5) . ?
N12 C111 1.364(5) . ?
C11 C12 1.394(6) . ?
C11 C113 1.506(6) . ?
C12 C13 1.357(7) . ?
C12 H12 0.93 . ?
C13 C14 1.395(7) . ?
C13 H13 0.93 . ?
C14 C112 1.399(5) . ?
C14 C15 1.430(6) . ?
C15 C16 1.332(8) . ?
C15 H15 0.93 . ?
C16 C17 1.431(7) . ?
C16 H16 0.93 . ?
C17 C18 1.403(7) . ?
C17 C111 1.415(5) . ?
C18 C19 1.346(8) . ?
C18 H18 0.93 . ?
C19 C110 1.421(7) . ?
C19 H19 0.93 . ?
C110 C114 1.489(7) . ?
C111 C112 1.441(5) . ?
C113 H11A 0.96 . ?
C113 H11B 0.96 . ?
C113 H11C 0.96 . ?
C114 H11D 0.96 . ?
C114 H11E 0.96 . ?
C114 H11F 0.96 . ?
N21 C21 1.337(5) . ?
N21 C212 1.372(5) . ?
N22 C210 1.332(5) . ?
N22 C211 1.363(4) . ?
C21 C22 1.405(7) . ?
C21 C213 1.496(7) . ?
C22 C23 1.346(8) . ?
C22 H22 0.93 . ?
C23 C24 1.386(8) . ?
C23 H23 0.93 . ?
C24 C212 1.405(5) . ?
C24 C25 1.434(7) . ?
C25 C26 1.337(8) . ?
C25 H25 0.93 . ?
C26 C27 1.436(7) . ?
C26 H26 0.93 . ?
C27 C211 1.401(5) . ?
C27 C28 1.411(7) . ?
C28 C29 1.348(7) . ?
C28 H28 0.93 . ?
C29 C210 1.410(6) . ?
C29 H29 0.93 . ?
C210 C214 1.484(5) . ?
C211 C212 1.433(5) . ?
C213 H21A 0.96 . ?
C213 H21B 0.96 . ?
C213 H21C 0.96 . ?
C214 H21D 0.96 . ?
C214 H21E 0.96 . ?
C214 H21F 0.96 . ?
N31 C31 1.140(14) . ?
C31 C32 1.329(14) . ?
C32 H32A 0.96 . ?
C32 H32B 0.96 . ?
C32 H32C 0.96 . ?

loop_
_geom_torsion_atom_site_label_1
_geom_torsion_atom_site_label_2
_geom_torsion_atom_site_label_3
_geom_torsion_atom_site_label_4
_geom_torsion
_geom_torsion_site_symmetry_1
_geom_torsion_site_symmetry_2
_geom_torsion_site_symmetry_3
_geom_torsion_site_symmetry_4
_geom_torsion_publ_flag
O2 Re1 O1 C1 -20.5(3) . . . . ?
Cl2 Re1 O1 C1 159.3(3) . . . . ?
Cl4 Re1 O1 C1 -108.3(3) . . . . ?
Cl3 Re1 O1 C1 67.2(3) . . . . ?
O1 Re1 O2 C3 21.6(3) . . . . ?
Cl1 Re1 O2 C3 -157.9(3) . . . . ?
Cl4 Re1 O2 C3 108.9(3) . . . . ?
Cl3 Re1 O2 C3 -64.1(3) . . . . ?
Re1 O1 C1 O3 -168.6(3) . . . . ?
Re1 O1 C1 C2 -3.1(8) . . . . ?
Re1 O1 C1 C2' 28.9(9) . . . . ?
O3 C1 C2 C3 -158.0(7) . . . . ?
O1 C1 C2 C3 35.9(11) . . . . ?
O3 C1 C2' C3 166.8(9) . . . . ?
O1 C1 C2' C3 -29.6(15) . . . . ?
C2 C1 C2' C3 66.8(19) . . . . ?
Re1 O2 C3 O4 167.0(3) . . . . ?
Re1 O2 C3 C2' -29.7(9) . . . . ?
Re1 O2 C3 C2 0.9(7) . . . . ?
C1 C2' C3 O4 -166.6(9) . . . . ?
C1 C2' C3 O2 28.9(15) . . . . ?
C1 C2' C3 C2 -65.5(19) . . . . ?
C1 C2 C3 O4 158.5(7) . . . . ?
C1 C2 C3 O2 -34.6(11) . . . . ?
C1 C2 C3 C2' 66.3(18) . . . . ?
O1 C1 O3 Fe1 -1.2(6) . . . . ?
C2 C1 O3 Fe1 -167.5(6) . . . . ?
C2' C1 O3 Fe1 162.7(7) . . . . ?
C1 O3 Fe1 N11 -4.5(4) . . . . ?
C1 O3 Fe1 N21 175.3(3) . . . . ?
C1 O3 Fe1 N12 67.7(3) . . . . ?
C1 O3 Fe1 N22 -114.7(3) . . . . ?
O3 Fe1 N11 C11 -110.4(3) . . . . ?
N21 Fe1 N11 C11 69.8(4) . . . . ?
N12 Fe1 N11 C11 173.7(4) . . . . ?
N22 Fe1 N11 C11 -14.0(4) . . . . ?
O3 Fe1 N11 C112 66.5(3) . . . . ?
N21 Fe1 N11 C112 -113.2(2) . . . . ?
N12 Fe1 N11 C112 -9.3(2) . . . . ?
N22 Fe1 N11 C112 162.9(2) . . . . ?
O3 Fe1 N12 C110 47.7(4) . . . . ?
N11 Fe1 N12 C110 -176.4(4) . . . . ?
N21 Fe1 N12 C110 -69.9(4) . . . . ?
N22 Fe1 N12 C110 36.9(7) . . . . ?
O3 Fe1 N12 C111 -126.4(3) . . . . ?
N11 Fe1 N12 C111 9.6(2) . . . . ?
N21 Fe1 N12 C111 116.0(3) . . . . ?
N22 Fe1 N12 C111 -137.1(5) . . . . ?
C112 N11 C11 C12 -1.0(6) . . . . ?
Fe1 N11 C11 C12 175.9(3) . . . . ?
C112 N11 C11 C113 175.6(4) . . . . ?
Fe1 N11 C11 C113 -7.6(6) . . . . ?
N11 C11 C12 C13 0.3(8) . . . . ?
C113 C11 C12 C13 -176.3(5) . . . . ?
C11 C12 C13 C14 -0.3(8) . . . . ?
C12 C13 C14 C112 1.1(7) . . . . ?
C12 C13 C14 C15 179.1(5) . . . . ?
C13 C14 C15 C16 -176.4(5) . . . . ?
C112 C14 C15 C16 1.6(7) . . . . ?
C14 C15 C16 C17 1.5(8) . . . . ?
C15 C16 C17 C18 175.9(5) . . . . ?
C15 C16 C17 C111 -2.8(7) . . . . ?
C111 C17 C18 C19 0.7(7) . . . . ?
C16 C17 C18 C19 -178.0(5) . . . . ?
C17 C18 C19 C110 -0.1(8) . . . . ?
C111 N12 C110 C19 1.9(6) . . . . ?
Fe1 N12 C110 C19 -171.7(3) . . . . ?
C111 N12 C110 C114 -176.9(4) . . . . ?
Fe1 N12 C110 C114 9.5(6) . . . . ?
C18 C19 C110 N12 -1.2(8) . . . . ?
C18 C19 C110 C114 177.5(5) . . . . ?
C110 N12 C111 C17 -1.3(6) . . . . ?
Fe1 N12 C111 C17 173.5(3) . . . . ?
C110 N12 C111 C112 176.5(4) . . . . ?
Fe1 N12 C111 C112 -8.7(4) . . . . ?
C18 C17 C111 N12 0.0(6) . . . . ?
C16 C17 C111 N12 178.7(4) . . . . ?
C18 C17 C111 C112 -177.8(4) . . . . ?
C16 C17 C111 C112 0.9(6) . . . . ?
C11 N11 C112 C14 1.7(5) . . . . ?
Fe1 N11 C112 C14 -175.6(3) . . . . ?
C11 N11 C112 C111 -174.9(3) . . . . ?
Fe1 N11 C112 C111 7.8(4) . . . . ?
C13 C14 C112 N11 -1.8(6) . . . . ?
C15 C14 C112 N11 -179.9(4) . . . . ?
C13 C14 C112 C111 174.7(4) . . . . ?
C15 C14 C112 C111 -3.4(6) . . . . ?
N12 C111 C112 N11 0.9(5) . . . . ?
C17 C111 C112 N11 178.8(3) . . . . ?
N12 C111 C112 C14 -175.8(4) . . . . ?
C17 C111 C112 C14 2.1(5) . . . . ?
O3 Fe1 N21 C21 -117.0(3) . . . . ?
N11 Fe1 N21 C21 62.8(4) . . . . ?
N12 Fe1 N21 C21 -20.8(4) . . . . ?
N22 Fe1 N21 C21 172.1(4) . . . . ?
O3 Fe1 N21 C212 50.5(3) . . . . ?
N11 Fe1 N21 C212 -129.7(2) . . . . ?
N12 Fe1 N21 C212 146.7(2) . . . . ?
N22 Fe1 N21 C212 -20.4(2) . . . . ?
O3 Fe1 N22 C210 61.3(3) . . . . ?
N11 Fe1 N22 C210 -72.2(3) . . . . ?
N21 Fe1 N22 C210 -177.6(3) . . . . ?
N12 Fe1 N22 C210 72.3(6) . . . . ?
O3 Fe1 N22 C211 -100.4(2) . . . . ?
N11 Fe1 N22 C211 126.1(2) . . . . ?
N21 Fe1 N22 C211 20.6(2) . . . . ?
N12 Fe1 N22 C211 -89.5(5) . . . . ?
C212 N21 C21 C22 -5.2(6) . . . . ?
Fe1 N21 C21 C22 161.5(3) . . . . ?
C212 N21 C21 C213 174.6(4) . . . . ?
Fe1 N21 C21 C213 -18.7(6) . . . . ?
N21 C21 C22 C23 1.8(8) . . . . ?
C213 C21 C22 C23 -178.0(5) . . . . ?
C21 C22 C23 C24 1.1(8) . . . . ?
C22 C23 C24 C212 -0.5(8) . . . . ?
C22 C23 C24 C25 177.5(5) . . . . ?
C23 C24 C25 C26 -176.4(5) . . . . ?
C212 C24 C25 C26 1.5(7) . . . . ?
C24 C25 C26 C27 0.4(8) . . . . ?
C25 C26 C27 C211 -1.7(7) . . . . ?
C25 C26 C27 C28 177.1(5) . . . . ?
C211 C27 C28 C29 0.3(6) . . . . ?
C26 C27 C28 C29 -178.5(4) . . . . ?
C27 C28 C29 C210 -2.3(7) . . . . ?
C211 N22 C210 C29 -1.0(6) . . . . ?
Fe1 N22 C210 C29 -161.3(3) . . . . ?
C211 N22 C210 C214 179.2(4) . . . . ?
Fe1 N22 C210 C214 18.9(5) . . . . ?
C28 C29 C210 N22 2.8(7) . . . . ?
C28 C29 C210 C214 -177.5(4) . . . . ?
C210 N22 C211 C27 -1.1(5) . . . . ?
Fe1 N22 C211 C27 162.7(3) . . . . ?
C210 N22 C211 C212 178.2(3) . . . . ?
Fe1 N22 C211 C212 -18.0(4) . . . . ?
C28 C27 C211 N22 1.4(6) . . . . ?
C26 C27 C211 N22 -179.6(4) . . . . ?
C28 C27 C211 C212 -177.9(4) . . . . ?
C26 C27 C211 C212 1.1(6) . . . . ?
C21 N21 C212 C24 5.8(5) . . . . ?
Fe1 N21 C212 C24 -163.1(3) . . . . ?
C21 N21 C212 C211 -173.1(3) . . . . ?
Fe1 N21 C212 C211 18.0(4) . . . . ?
C23 C24 C212 N21 -3.0(6) . . . . ?
C25 C24 C212 N21 178.9(4) . . . . ?
C23 C24 C212 C211 175.9(4) . . . . ?
C25 C24 C212 C211 -2.1(6) . . . . ?
N22 C211 C212 N21 0.5(5) . . . . ?
C27 C211 C212 N21 179.8(3) . . . . ?
N22 C211 C212 C24 -178.5(3) . . . . ?
C27 C211 C212 C24 0.9(5) . . . . ?
